data_7019119
loop_
_publ_author_name
'Lin, Ya-Chi'
'Yu, Kuo-Hsuan'
'Lin, Ya-Fan'
'Lee, Gene-Hsiang'
'Wang, Yu'
'Liu, Shiuh-Tzung'
'Chen, Jwu-Ting'

_publ_section_title
;
 Synthesis, structures of (aminopyridine)nickel complexes and their use
 for catalytic ethylene polymerization.
;
_journal_issue 22
_journal_name_full 'Dalton transactions (Cambridge, England : 2003)'
_journal_page_first 6661
_journal_page_last 6670
_journal_paper_doi 10.1039/c2dt30151b
_journal_volume 41
_journal_year 2012
_chemical_formula_sum 'C28 H32 Br4 N4 Ni2'
_chemical_formula_weight 861.64
_chemical_name_systematic
;
?
;
_space_group_IT_number 2
_symmetry_cell_setting triclinic
_symmetry_space_group_name_Hall '-P 1'
_symmetry_space_group_name_H-M 'P -1'
_atom_sites_solution_hydrogens geom
_atom_sites_solution_primary direct
_atom_sites_solution_secondary difmap
_audit_creation_method SHELXL-97
_cell_angle_alpha 99.6200(10)
_cell_angle_beta 97.4620(10)
_cell_angle_gamma 115.3910(10)
_cell_formula_units_Z 2
_cell_length_a 10.4314(8)
_cell_length_b 10.5173(8)
_cell_length_c 16.3410(12)
_cell_measurement_reflns_used 2759
_cell_measurement_temperature 295(2)
_cell_measurement_theta_max 25.00
_cell_measurement_theta_min 1.30
_cell_volume 1555.4(2)
_computing_cell_refinement 'Bruker SAINT'
_computing_data_collection 'Bruker SMART'
_computing_data_reduction 'Bruker SAINT'
_computing_molecular_graphics 'Bruker SHELXTL'
_computing_publication_material 'Bruker SHELXTL'
_computing_structure_refinement 'SHELXL-97 (Sheldrick, 1997)'
_computing_structure_solution 'SHELXS-97 (Sheldrick, 1990)'
_diffrn_ambient_temperature 295(2)
_diffrn_measured_fraction_theta_full 0.998
_diffrn_measured_fraction_theta_max 0.998
_diffrn_measurement_device_type 'Bruker SMART CCD area detector'
_diffrn_measurement_method 'phi and omega scans'
_diffrn_radiation_monochromator graphite
_diffrn_radiation_source 'fine-focus sealed tube'
_diffrn_radiation_type MoK\a
_diffrn_radiation_wavelength 0.71073
_diffrn_reflns_av_R_equivalents 0.0672
_diffrn_reflns_av_sigmaI/netI 0.1082
_diffrn_reflns_limit_h_max 12
_diffrn_reflns_limit_h_min -12
_diffrn_reflns_limit_k_max 12
_diffrn_reflns_limit_k_min -12
_diffrn_reflns_limit_l_max 19
_diffrn_reflns_limit_l_min -19
_diffrn_reflns_number 14418
_diffrn_reflns_theta_full 25.00
_diffrn_reflns_theta_max 25.00
_diffrn_reflns_theta_min 1.30
_diffrn_standards_decay_% 0
_exptl_absorpt_coefficient_mu 6.373
_exptl_absorpt_correction_T_max 0.6461
_exptl_absorpt_correction_T_min 0.4808
_exptl_absorpt_correction_type multi-scan
_exptl_crystal_colour orange
_exptl_crystal_density_diffrn 1.840
_exptl_crystal_density_meas ?
_exptl_crystal_density_method 'not measured'
_exptl_crystal_description block
_exptl_crystal_F_000 848
_exptl_crystal_size_max 0.10
_exptl_crystal_size_mid 0.08
_exptl_crystal_size_min 0.08
_refine_diff_density_max 1.366
_refine_diff_density_min -0.899
_refine_diff_density_rms 0.177
_refine_ls_extinction_coef 0.0014(7)
_refine_ls_extinction_expression Fc^*^=kFc[1+0.001xFc^2^\l^3^/sin(2\q)]^-1/4^
_refine_ls_extinction_method SHELXL
_refine_ls_goodness_of_fit_ref 1.084
_refine_ls_hydrogen_treatment mixed
_refine_ls_matrix_type full
_refine_ls_number_parameters 344
_refine_ls_number_reflns 5482
_refine_ls_number_restraints 0
_refine_ls_restrained_S_all 1.084
_refine_ls_R_factor_all 0.1537
_refine_ls_R_factor_gt 0.0842
_refine_ls_shift/su_max 0.000
_refine_ls_shift/su_mean 0.000
_refine_ls_structure_factor_coef Fsqd
_refine_ls_weighting_details 'calc w=1/[\s^2^(Fo^2^)+(0.1055P)^2^+20.6978P] where P=(Fo^2^+2Fc^2^)/3'
_refine_ls_weighting_scheme calc
_refine_ls_wR_factor_gt 0.2482
_refine_ls_wR_factor_ref 0.2710
_reflns_number_gt 2832
_reflns_number_total 5482
_reflns_threshold_expression >2sigma(I)
_cod_data_source_file c2dt30151b.txt
_cod_data_source_block ic8769
_cod_depositor_comments
;
The following automatic conversions were performed:

'_symmetry_cell_setting' value 'Triclinic' changed to 'triclinic'
according to /home/saulius/struct/CIF-dictionaries/cif_core.dic
dictionary named 'cif_core.dic' version 2.4.1 from 2010-06-29.

Automatic conversion script
Id: cif_fix_values 1715 2011-07-08 13:25:40Z adriana 

The following automatic conversions were performed:

'_exptl_crystal_density_meas' value 'not_measured' was changed to '?'
- the value is perceived as not measured.

Automatic conversion script
Id: cif_fix_values 3008 2015-01-20 13:52:24Z robertas 
;
_cod_original_sg_symbol_H-M P-1
_cod_database_code 7019119

loop_
_symmetry_equiv_pos_as_xyz
'x, y, z'
'-x, -y, -z'

loop_
_atom_site_label
_atom_site_type_symbol
_atom_site_fract_x
_atom_site_fract_y
_atom_site_fract_z
_atom_site_U_iso_or_equiv
_atom_site_adp_type
_atom_site_occupancy
_atom_site_symmetry_multiplicity
_atom_site_calc_flag
_atom_site_refinement_flags
Ni1 Ni 1.0412(2) -0.3267(2) -0.02535(12) 0.0394(6) Uani 1 1 d .
Br1 Br 1.1481(2) -0.4948(2) -0.03662(14) 0.0622(6) Uani 1 1 d .
Br2 Br 1.1347(2) -0.1228(2) 0.09995(12) 0.0683(7) Uani 1 1 d .
N1 N 1.1741(15) -0.2004(15) -0.0947(8) 0.047(3) Uani 1 1 d .
N2 N 0.8949(14) -0.2727(14) -0.0905(8) 0.040(3) Uani 1 1 d .
H2A H 0.8945 -0.2023 -0.0499 0.048 Uiso 1 1 calc R
C1 C 1.3159(19) -0.164(2) -0.0884(12) 0.057(5) Uani 1 1 d .
H1A H 1.3577 -0.2030 -0.0530 0.068 Uiso 1 1 calc R
C2 C 1.397(2) -0.077(2) -0.1285(13) 0.072(6) Uani 1 1 d .
H2B H 1.4970 -0.0465 -0.1175 0.086 Uiso 1 1 calc R
C3 C 1.331(3) -0.030(3) -0.1897(13) 0.076(7) Uani 1 1 d .
H3A H 1.3854 0.0266 -0.2225 0.092 Uiso 1 1 calc R
C4 C 1.186(2) -0.069(2) -0.2001(12) 0.060(5) Uani 1 1 d .
H4B H 1.1390 -0.0406 -0.2400 0.072 Uiso 1 1 calc R
C5 C 1.1126(18) -0.1531(16) -0.1486(10) 0.040(4) Uani 1 1 d .
C6 C 0.9500(18) -0.1963(19) -0.1532(11) 0.049(4) Uani 1 1 d .
H6A H 0.9372 -0.1093 -0.1450 0.059 Uiso 1 1 calc R
H6B H 0.8938 -0.2573 -0.2094 0.059 Uiso 1 1 calc R
C7 C 0.7374(17) -0.3833(18) -0.1166(9) 0.041(4) Uani 1 1 d .
C8 C 0.641(2) -0.353(2) -0.0772(12) 0.056(5) Uani 1 1 d .
C9 C 0.499(2) -0.451(3) -0.0992(16) 0.078(7) Uani 1 1 d .
H9A H 0.4334 -0.4367 -0.0708 0.094 Uiso 1 1 calc R
C10 C 0.448(2) -0.586(3) -0.1705(14) 0.077(7) Uani 1 1 d .
H10A H 0.3507 -0.6537 -0.1903 0.093 Uiso 1 1 calc R
C11 C 0.551(3) -0.601(3) -0.2021(13) 0.082(7) Uani 1 1 d .
H11A H 0.5228 -0.6838 -0.2451 0.098 Uiso 1 1 calc R
C12 C 0.6977(19) -0.503(2) -0.1770(11) 0.053(5) Uani 1 1 d .
C13 C 0.690(2) -0.219(2) -0.0027(13) 0.080(7) Uani 1 1 d .
H13A H 0.7924 -0.1569 0.0052 0.120 Uiso 1 1 calc R
H13B H 0.6711 -0.2495 0.0485 0.120 Uiso 1 1 calc R
H13C H 0.6371 -0.1664 -0.0155 0.120 Uiso 1 1 calc R
C14 C 0.806(2) -0.544(2) -0.2150(12) 0.066(5) Uani 1 1 d .
H14A H 0.9029 -0.4669 -0.1919 0.098 Uiso 1 1 calc R
H14B H 0.7830 -0.5596 -0.2758 0.098 Uiso 1 1 calc R
H14C H 0.7991 -0.6316 -0.2011 0.098 Uiso 1 1 calc R
Ni2 Ni 1.3200(3) -0.5498(2) -0.47845(14) 0.0481(6) Uani 1 1 d .
Br3 Br 1.5092(2) -0.6271(2) -0.44965(14) 0.0664(7) Uani 1 1 d .
Br4 Br 1.1207(2) -0.6708(3) -0.60417(13) 0.0814(8) Uani 1 1 d .
N3 N 1.2044(15) -0.6661(15) -0.4024(9) 0.048(4) Uani 1 1 d .
N4 N 1.286(2) -0.3945(17) -0.4039(11) 0.110(9) Uani 1 1 d .
H4A H 1.2098 -0.4011 -0.4421 0.132 Uiso 1 1 calc R
C15 C 1.150(2) -0.818(2) -0.4159(15) 0.080(7) Uani 1 1 d .
H15A H 1.1691 -0.8687 -0.4611 0.096 Uiso 1 1 calc R
C16 C 1.072(2) -0.891(2) -0.3652(13) 0.067(6) Uani 1 1 d .
H16A H 1.0495 -0.9879 -0.3698 0.080 Uiso 1 1 calc R
C17 C 1.0258(19) -0.824(2) -0.3077(13) 0.062(5) Uani 1 1 d .
H17A H 0.9625 -0.8767 -0.2768 0.074 Uiso 1 1 calc R
C18 C 1.071(2) -0.681(2) -0.2950(10) 0.062(5) Uani 1 1 d .
H18A H 1.0445 -0.6322 -0.2528 0.074 Uiso 1 1 calc R
C19 C 1.1608(16) -0.6032(17) -0.3473(11) 0.045(4) Uani 1 1 d .
C20 C 1.206(2) -0.446(2) -0.3409(12) 0.063(5) Uani 1 1 d .
H20A H 1.1197 -0.4310 -0.3482 0.075 Uiso 1 1 calc R
H20B H 1.2659 -0.3893 -0.2846 0.075 Uiso 1 1 calc R
C21 C 1.378(2) -0.2394(19) -0.3899(10) 0.050(5) Uani 1 1 d .
C22 C 1.330(2) -0.166(3) -0.4339(12) 0.067(6) Uani 1 1 d .
C23 C 1.408(3) -0.027(3) -0.4245(14) 0.077(6) Uani 1 1 d .
H23A H 1.3761 0.0199 -0.4594 0.092 Uiso 1 1 calc R
C24 C 1.535(3) 0.051(2) -0.3641(15) 0.087(8) Uani 1 1 d .
H24A H 1.5842 0.1515 -0.3535 0.104 Uiso 1 1 calc R
C25 C 1.591(2) -0.022(3) -0.3183(12) 0.077(7) Uani 1 1 d .
H25A H 1.6804 0.0289 -0.2789 0.092 Uiso 1 1 calc R
C26 C 1.510(2) -0.173(2) -0.3331(12) 0.060(5) Uani 1 1 d .
C27 C 1.191(3) -0.242(4) -0.5060(16) 0.142(14) Uani 1 1 d .
H27A H 1.1754 -0.1696 -0.5288 0.214 Uiso 1 1 calc R
H27B H 1.1089 -0.2962 -0.4839 0.214 Uiso 1 1 calc R
H27C H 1.2020 -0.3060 -0.5503 0.214 Uiso 1 1 calc R
C28 C 1.578(4) -0.245(4) -0.2789(16) 0.130(12) Uani 1 1 d .
H28A H 1.5152 -0.3481 -0.2930 0.195 Uiso 1 1 calc R
H28B H 1.5905 -0.2051 -0.2196 0.195 Uiso 1 1 calc R
H28C H 1.6715 -0.2279 -0.2907 0.195 Uiso 1 1 calc R

loop_
_atom_site_aniso_label
_atom_site_aniso_U_11
_atom_site_aniso_U_22
_atom_site_aniso_U_33
_atom_site_aniso_U_23
_atom_site_aniso_U_13
_atom_site_aniso_U_12
Ni1 0.0422(12) 0.0420(13) 0.0380(11) 0.0162(9) 0.0162(10) 0.0190(10)
Br1 0.0595(12) 0.0659(13) 0.0949(15) 0.0491(12) 0.0498(11) 0.0398(11)
Br2 0.0799(15) 0.0683(14) 0.0397(10) 0.0062(9) 0.0098(10) 0.0224(12)
N1 0.047(9) 0.061(10) 0.038(8) 0.013(7) 0.007(7) 0.030(8)
N2 0.048(8) 0.044(8) 0.031(7) 0.016(6) 0.015(6) 0.020(7)
C1 0.049(11) 0.067(13) 0.076(13) 0.039(11) 0.033(10) 0.033(10)
C2 0.045(11) 0.081(15) 0.075(14) 0.008(12) 0.034(11) 0.013(11)
C3 0.096(17) 0.105(18) 0.063(13) 0.057(13) 0.058(13) 0.054(15)
C4 0.061(12) 0.054(12) 0.066(13) 0.033(10) 0.022(10) 0.018(10)
C5 0.051(10) 0.022(8) 0.037(9) 0.004(7) 0.015(8) 0.009(8)
C6 0.049(10) 0.051(11) 0.047(10) 0.025(9) 0.011(8) 0.018(9)
C7 0.040(9) 0.056(11) 0.021(8) 0.011(8) 0.010(7) 0.016(9)
C8 0.048(11) 0.075(14) 0.066(12) 0.042(11) 0.026(10) 0.033(11)
C9 0.051(13) 0.109(19) 0.107(18) 0.083(17) 0.046(13) 0.039(13)
C10 0.057(13) 0.089(17) 0.059(13) 0.036(13) 0.014(11) 0.003(12)
C11 0.080(17) 0.105(19) 0.040(11) 0.015(11) 0.005(12) 0.028(15)
C12 0.042(11) 0.068(13) 0.036(10) 0.008(9) -0.003(8) 0.019(10)
C13 0.082(15) 0.094(17) 0.071(14) 0.002(12) 0.032(12) 0.049(14)
C14 0.063(13) 0.051(12) 0.061(12) 0.010(10) 0.011(10) 0.009(10)
Ni2 0.0594(15) 0.0507(14) 0.0455(13) 0.0244(11) 0.0258(11) 0.0272(12)
Br3 0.0735(14) 0.0718(14) 0.0883(15) 0.0550(12) 0.0458(12) 0.0444(12)
Br4 0.0688(14) 0.1061(19) 0.0508(12) 0.0339(12) 0.0119(10) 0.0191(13)
N3 0.056(9) 0.039(9) 0.058(9) 0.027(7) 0.033(8) 0.019(7)
N4 0.157(19) 0.041(11) 0.062(11) -0.007(8) 0.061(12) -0.020(12)
C15 0.097(17) 0.083(17) 0.091(16) 0.058(13) 0.060(14) 0.046(14)
C16 0.064(13) 0.055(13) 0.083(15) 0.045(12) 0.025(12) 0.017(11)
C17 0.046(11) 0.065(14) 0.073(13) 0.038(11) 0.033(10) 0.011(10)
C18 0.071(13) 0.087(16) 0.028(9) 0.025(10) 0.023(9) 0.031(12)
C19 0.023(8) 0.035(10) 0.051(10) -0.007(8) -0.011(8) 0.002(8)
C20 0.071(13) 0.062(13) 0.059(12) 0.024(10) 0.042(10) 0.023(11)
C21 0.059(12) 0.043(11) 0.024(8) -0.002(8) 0.017(9) 0.004(9)
C22 0.062(14) 0.099(19) 0.035(10) 0.005(12) 0.017(10) 0.036(14)
C23 0.096(18) 0.10(2) 0.046(12) 0.005(13) 0.015(13) 0.059(17)
C24 0.13(2) 0.050(14) 0.062(15) 0.018(12) 0.063(17) 0.019(15)
C25 0.051(12) 0.098(19) 0.038(11) -0.009(12) 0.008(9) 0.005(13)
C26 0.086(15) 0.074(15) 0.053(11) 0.032(11) 0.049(12) 0.051(13)
C27 0.085(19) 0.28(4) 0.070(17) 0.04(2) 0.035(15) 0.08(2)
C28 0.18(3) 0.21(4) 0.077(18) 0.05(2) 0.021(19) 0.15(3)

loop_
_atom_type_symbol
_atom_type_description
_atom_type_scat_dispersion_real
_atom_type_scat_dispersion_imag
_atom_type_scat_source
C C 0.0033 0.0016 'International Tables Vol C Tables 4.2.6.8 and 6.1.1.4'
H H 0.0000 0.0000 'International Tables Vol C Tables 4.2.6.8 and 6.1.1.4'
N N 0.0061 0.0033 'International Tables Vol C Tables 4.2.6.8 and 6.1.1.4'
Ni Ni 0.3393 1.1124 'International Tables Vol C Tables 4.2.6.8 and 6.1.1.4'
Br Br -0.2901 2.4595 'International Tables Vol C Tables 4.2.6.8 and 6.1.1.4'

loop_
_geom_angle_atom_site_label_1
_geom_angle_atom_site_label_2
_geom_angle_atom_site_label_3
_geom_angle
_geom_angle_site_symmetry_3
N1 Ni1 N2 80.8(5) .
N1 Ni1 Br2 92.5(4) .
N2 Ni1 Br2 96.3(4) .
N1 Ni1 Br1 93.1(4) .
N2 Ni1 Br1 143.8(4) .
Br2 Ni1 Br1 119.65(11) .
N1 Ni1 Br1 170.9(4) 2_745
N2 Ni1 Br1 94.2(3) 2_745
Br2 Ni1 Br1 95.58(10) 2_745
Br1 Ni1 Br1 86.51(8) 2_745
Ni1 Br1 Ni1 93.49(8) 2_745
C5 N1 C1 118.3(15) .
C5 N1 Ni1 116.1(11) .
C1 N1 Ni1 125.6(11) .
C6 N2 C7 115.3(12) .
C6 N2 Ni1 113.2(10) .
C7 N2 Ni1 118.0(9) .
C2 C1 N1 123.8(18) .
C1 C2 C3 118.3(18) .
C4 C3 C2 119.4(17) .
C3 C4 C5 116.8(17) .
N1 C5 C4 123.0(16) .
N1 C5 C6 116.7(13) .
C4 C5 C6 120.3(15) .
N2 C6 C5 112.7(13) .
C12 C7 C8 123.5(17) .
C12 C7 N2 118.7(14) .
C8 C7 N2 117.8(15) .
C9 C8 C7 119(2) .
C9 C8 C13 118.2(19) .
C7 C8 C13 122.8(17) .
C8 C9 C10 120(2) .
C11 C10 C9 115(2) .
C10 C11 C12 125(2) .
C7 C12 C11 117.4(18) .
C7 C12 C14 123.7(16) .
C11 C12 C14 118.7(18) .
N3 Ni2 N4 79.4(6) .
N3 Ni2 Br4 94.4(4) .
N4 Ni2 Br4 107.7(7) .
N3 Ni2 Br3 91.9(4) .
N4 Ni2 Br3 129.6(7) .
Br4 Ni2 Br3 122.50(13) .
N3 Ni2 Br3 170.4(4) 2_844
N4 Ni2 Br3 94.3(4) 2_844
Br4 Ni2 Br3 94.47(10) 2_844
Br3 Ni2 Br3 86.47(9) 2_844
Ni2 Br3 Ni2 93.53(9) 2_844
C19 N3 C15 117.5(14) .
C19 N3 Ni2 118.3(11) .
C15 N3 Ni2 123.5(12) .
C20 N4 C21 118.8(15) .
C20 N4 Ni2 113.6(13) .
C21 N4 Ni2 123.1(13) .
C16 C15 N3 122(2) .
C15 C16 C17 120(2) .
C18 C17 C16 119.8(16) .
C17 C18 C19 119.1(17) .
N3 C19 C18 121.4(16) .
N3 C19 C20 116.7(15) .
C18 C19 C20 121.8(16) .
N4 C20 C19 111.9(16) .
C22 C21 C26 122.1(18) .
C22 C21 N4 118(2) .
C26 C21 N4 120(2) .
C23 C22 C21 121(2) .
C23 C22 C27 116(2) .
C21 C22 C27 123(3) .
C22 C23 C24 121(2) .
C23 C24 C25 120(2) .
C24 C25 C26 118(2) .
C21 C26 C25 117.6(18) .
C21 C26 C28 127(2) .
C25 C26 C28 115(2) .

loop_
_geom_bond_atom_site_label_1
_geom_bond_atom_site_label_2
_geom_bond_distance
_geom_bond_site_symmetry_2
Ni1 N1 2.075(13) .
Ni1 N2 2.076(12) .
Ni1 Br2 2.442(3) .
Ni1 Br1 2.457(3) .
Ni1 Br1 2.534(2) 2_745
Br1 Ni1 2.534(2) 2_745
N1 C5 1.31(2) .
N1 C1 1.34(2) .
N2 C6 1.433(18) .
N2 C7 1.50(2) .
C1 C2 1.29(2) .
C2 C3 1.42(3) .
C3 C4 1.36(3) .
C4 C5 1.38(2) .
C5 C6 1.54(2) .
C7 C12 1.33(2) .
C7 C8 1.38(2) .
C8 C9 1.34(3) .
C8 C13 1.55(3) .
C9 C10 1.51(3) .
C10 C11 1.30(3) .
C11 C12 1.39(3) .
C12 C14 1.53(3) .
Ni2 N3 2.031(12) .
Ni2 N4 2.058(19) .
Ni2 Br4 2.431(3) .
Ni2 Br3 2.457(3) .
Ni2 Br3 2.539(3) 2_844
Br3 Ni2 2.539(3) 2_844
N3 C19 1.27(2) .
N3 C15 1.41(2) .
N4 C20 1.44(2) .
N4 C21 1.45(2) .
C15 C16 1.34(2) .
C16 C17 1.34(3) .
C17 C18 1.34(3) .
C18 C19 1.43(2) .
C19 C20 1.50(2) .
C21 C22 1.34(3) .
C21 C26 1.37(3) .
C22 C23 1.30(3) .
C22 C27 1.54(3) .
C23 C24 1.37(3) .
C24 C25 1.39(3) .
C25 C26 1.40(3) .
C26 C28 1.55(3) .
